data_7110265
loop_
_publ_author_name
'Guanghui Cheng'
'Jiangli Fan'
'Wen Sun'
'Jianfang Cao'
'Chong Hu'
'Xiaojun Peng'

_publ_section_title
;
 A near-infrared fluorescent probe for selective detection of HClO based
 on Se-sensitized aggregation of heptamethine cyanine dye
;
_journal_name_full Chem.Commun.
_journal_page_first 1018
_journal_paper_doi 10.1039/c3cc47864e
_journal_volume 50
_journal_year 2014
_chemical_formula_sum 'C38 H48 I N3 Se'
_chemical_formula_weight 752.65
_chemical_name_systematic
; 
 ? 
;
_space_group_IT_number 2
_symmetry_cell_setting triclinic
_symmetry_space_group_name_Hall '-P 1'
_symmetry_space_group_name_H-M 'P -1'
_atom_sites_solution_hydrogens geom
_atom_sites_solution_primary direct
_atom_sites_solution_secondary difmap
_audit_creation_method SHELXL-97
_cell_angle_alpha 90.0390(10)
_cell_angle_beta 100.3910(10)
_cell_angle_gamma 90.0640(10)
_cell_formula_units_Z 4
_cell_length_a 12.5330(10)
_cell_length_b 14.7221(11)
_cell_length_c 19.3984(15)
_cell_measurement_reflns_used 9975
_cell_measurement_temperature 296(2)
_cell_measurement_theta_max 27.55
_cell_measurement_theta_min 2.53
_cell_volume 3520.5(5)
_computing_cell_refinement 'Bruker SMART'
_computing_data_collection 'Bruker SMART'
_computing_data_reduction 'Bruker SHELXTL'
_computing_molecular_graphics 'Bruker SHELXTL'
_computing_publication_material 'Bruker SHELXTL'
_computing_structure_refinement 'SHELXL-97 (Sheldrick, 1997)'
_computing_structure_solution 'SHELXS-97 (Sheldrick, 1990)'
_diffrn_ambient_temperature 296(2)
_diffrn_measured_fraction_theta_full 0.974
_diffrn_measured_fraction_theta_max 0.974
_diffrn_measurement_device_type 'Smart Apex II CCD'
_diffrn_measurement_method 'omega scans'
_diffrn_radiation_monochromator graphite
_diffrn_radiation_source 'fine-focus sealed tube'
_diffrn_radiation_type MoK\a
_diffrn_radiation_wavelength 0.71073
_diffrn_reflns_av_R_equivalents 0.0152
_diffrn_reflns_av_sigmaI/netI 0.0255
_diffrn_reflns_limit_h_max 14
_diffrn_reflns_limit_h_min -14
_diffrn_reflns_limit_k_max 17
_diffrn_reflns_limit_k_min -17
_diffrn_reflns_limit_l_max 23
_diffrn_reflns_limit_l_min -23
_diffrn_reflns_number 19262
_diffrn_reflns_theta_full 25.00
_diffrn_reflns_theta_max 25.00
_diffrn_reflns_theta_min 2.12
_exptl_absorpt_coefficient_mu 1.973
_exptl_absorpt_correction_T_max 0.7697
_exptl_absorpt_correction_T_min 0.6383
_exptl_absorpt_correction_type empirical
_exptl_absorpt_process_details sadabs
_exptl_crystal_colour yellow
_exptl_crystal_density_diffrn 1.420
_exptl_crystal_density_method 'not measured'
_exptl_crystal_description block
_exptl_crystal_F_000 1536
_exptl_crystal_size_max 0.25
_exptl_crystal_size_mid 0.18
_exptl_crystal_size_min 0.14
_refine_diff_density_max 5.713
_refine_diff_density_min -5.784
_refine_diff_density_rms 0.300
_refine_ls_extinction_method none
_refine_ls_goodness_of_fit_ref 1.090
_refine_ls_hydrogen_treatment mixed
_refine_ls_matrix_type full
_refine_ls_number_parameters 775
_refine_ls_number_reflns 12058
_refine_ls_number_restraints 0
_refine_ls_restrained_S_all 1.090
_refine_ls_R_factor_all 0.1183
_refine_ls_R_factor_gt 0.1098
_refine_ls_shift/su_max 0.008
_refine_ls_shift/su_mean 0.002
_refine_ls_structure_factor_coef Fsqd
_refine_ls_weighting_details 'calc w=1/[\s^2^(Fo^2^)+(0.4000P)^2^+0.0000P] where P=(Fo^2^+2Fc^2^)/3'
_refine_ls_weighting_scheme calc
_refine_ls_wR_factor_gt 0.4022
_refine_ls_wR_factor_ref 0.4287
_reflns_number_gt 10240
_reflns_number_total 12058
_reflns_threshold_expression >2sigma(I)
_cod_data_source_file c3cc47864e.txt
_cod_data_source_block 2
_cod_original_sg_symbol_H-M P-1
_cod_database_code 7110265

loop_
_symmetry_equiv_pos_as_xyz
'x, y, z'
'-x, -y, -z'

loop_
_atom_site_label
_atom_site_type_symbol
_atom_site_fract_x
_atom_site_fract_y
_atom_site_fract_z
_atom_site_U_iso_or_equiv
_atom_site_adp_type
_atom_site_occupancy
_atom_site_symmetry_multiplicity
_atom_site_calc_flag
_atom_site_refinement_flags
I1 I 0.02358(4) 0.89206(3) 0.28561(3) 0.0332(3) Uani 1 1 d .
Se2 Se 0.19512(16) 0.82642(14) 0.67952(11) 0.0955(6) Uani 1 1 d .
I3 I 0.47625(4) 0.39192(3) 0.21443(3) 0.0333(3) Uani 1 1 d .
C61 C 0.2912(7) 0.4473(7) 0.8321(5) 0.036(2) Uani 1 1 d .
H61A H 0.2571 0.4588 0.8723 0.043 Uiso 1 1 calc R
H61B H 0.3623 0.4756 0.8407 0.043 Uiso 1 1 calc R
Se1 Se 0.30496(16) 0.32648(14) 0.82053(11) 0.0955(6) Uani 1 1 d .
C65 C -0.1467(6) 0.3970(4) 0.9317(4) 0.0198(15) Uani 1 1 d .
C8 C 0.6465(6) 0.8978(5) 0.5671(4) 0.0207(15) Uani 1 1 d .
C66 C -0.0594(6) 0.3293(5) 0.9663(4) 0.0261(16) Uani 1 1 d .
C23 C 0.2104(7) 0.9472(7) 0.6677(5) 0.035(2) Uani 1 1 d .
H23A H 0.2447 0.9581 0.6275 0.042 Uiso 1 1 calc R
H23B H 0.1395 0.9758 0.6589 0.042 Uiso 1 1 calc R
N4 N 0.3902(5) 0.9555(4) 0.7393(3) 0.0218(13) Uani 1 1 d .
N6 N 0.7260(5) 0.9006(4) 0.5277(3) 0.0227(13) Uani 1 1 d .
N2 N -0.2258(5) 0.4001(4) 0.9724(3) 0.0232(13) Uani 1 1 d .
C45 C 0.1494(6) 0.6029(5) 0.5255(4) 0.0198(14) Uani 1 1 d .
C59 C 0.0947(6) 0.3577(5) 0.7488(4) 0.0273(17) Uani 1 1 d .
H59A H 0.1151 0.3414 0.7045 0.033 Uiso 1 1 calc R
H59B H 0.0184 0.3432 0.7457 0.033 Uiso 1 1 calc R
C52 C 0.0894(5) 0.5671(5) 0.6371(4) 0.0200(14) Uani 1 1 d .
H52A H 0.1359 0.5174 0.6436 0.024 Uiso 1 1 calc R
C43 C 0.2155(6) 0.6268(5) 0.4248(4) 0.0230(15) Uani 1 1 d .
N1 N 0.1100(5) 0.4554(4) 0.7601(3) 0.0208(13) Uani 1 1 d .
C54 C -0.0527(7) 0.6621(5) 0.6794(5) 0.0306(17) Uani 1 1 d .
H54A H -0.0106 0.7178 0.6829 0.037 Uiso 1 1 calc R
H54B H -0.0975 0.6601 0.6331 0.037 Uiso 1 1 calc R
N3 N 0.1382(5) 0.6525(4) 0.4661(3) 0.0264(14) Uani 1 1 d .
C13 C 0.6526(6) 0.9462(5) 0.6281(4) 0.0243(15) Uani 1 1 d .
H13A H 0.7180 0.9750 0.6452 0.029 Uiso 1 1 calc R
C64 C -0.1522(6) 0.4461(5) 0.8726(4) 0.0242(15) Uani 1 1 d .
H64A H -0.2171 0.4760 0.8561 0.029 Uiso 1 1 calc R
C14 C 0.5679(6) 0.9564(5) 0.6677(4) 0.0224(15) Uani 1 1 d .
H14A H 0.5050 0.9231 0.6525 0.027 Uiso 1 1 calc R
C41 C 0.3563(6) 0.5168(6) 0.4245(4) 0.0275(16) Uani 1 1 d .
H41A H 0.3984 0.4688 0.4452 0.033 Uiso 1 1 calc R
C72 C -0.2020(6) 0.3421(5) 1.0328(4) 0.0219(14) Uani 1 1 d .
C51 C 0.0917(6) 0.6200(5) 0.5774(4) 0.0223(16) Uani 1 1 d .
H51A H 0.0495 0.6724 0.5726 0.027 Uiso 1 1 calc R
C63 C -0.0675(6) 0.4565(5) 0.8328(4) 0.0207(14) Uani 1 1 d .
H63A H -0.0042 0.4238 0.8479 0.025 Uiso 1 1 calc R
C73 C 0.0554(7) 0.3717(6) 0.9888(5) 0.035(2) Uani 1 1 d .
H73A H 0.0514 0.4218 1.0199 0.053 Uiso 1 1 calc R
H73B H 0.0816 0.3927 0.9481 0.053 Uiso 1 1 calc R
H73C H 0.1040 0.3266 1.0124 0.053 Uiso 1 1 calc R
C42 C 0.2751(6) 0.5551(5) 0.4567(4) 0.0233(15) Uani 1 1 d .
C62 C 0.2214(6) 0.4888(6) 0.7657(4) 0.0295(17) Uani 1 1 d .
H62A H 0.2226 0.5546 0.7689 0.035 Uiso 1 1 calc R
H62B H 0.2503 0.4712 0.7245 0.035 Uiso 1 1 calc R
C6 C 0.5597(7) 0.7423(6) 0.4155(5) 0.037(2) Uani 1 1 d .
H6A H 0.4925 0.7151 0.4147 0.044 Uiso 1 1 calc R
C15 C 0.5689(6) 1.0092(5) 0.7249(4) 0.0259(16) Uani 1 1 d .
C70 C -0.2151(8) 0.2712(6) 1.1382(5) 0.039(2) Uani 1 1 d .
H70A H -0.2511 0.2615 1.1755 0.046 Uiso 1 1 calc R
C68 C -0.0595(7) 0.2421(6) 1.0843(5) 0.038(2) Uani 1 1 d .
H68A H 0.0077 0.2150 1.0853 0.045 Uiso 1 1 calc R
C20 C 0.4793(6) 1.0163(5) 0.7594(4) 0.0220(15) Uani 1 1 d .
C56 C -0.1650(7) 0.5707(6) 0.7458(5) 0.038(2) Uani 1 1 d .
H56A H -0.2043 0.5456 0.7023 0.046 Uiso 1 1 calc R
H56B H -0.2143 0.5744 0.7790 0.046 Uiso 1 1 calc R
C9 C 0.8280(6) 0.9466(5) 0.5457(5) 0.0304(17) Uani 1 1 d .
H9A H 0.8187 1.0014 0.5718 0.036 Uiso 1 1 calc R
H9B H 0.8536 0.9641 0.5033 0.036 Uiso 1 1 calc R
C39 C 0.3094(8) 0.6220(6) 0.3288(4) 0.0334(19) Uani 1 1 d .
H39A H 0.3205 0.6419 0.2852 0.040 Uiso 1 1 calc R
C44 C 0.2323(7) 0.6627(6) 0.3586(4) 0.0311(17) Uani 1 1 d .
H44A H 0.1921 0.7115 0.3374 0.037 Uiso 1 1 calc R
C22 C 0.3404(7) 0.8004(5) 0.6931(5) 0.0305(17) Uani 1 1 d .
H22A H 0.3509 0.7367 0.7051 0.037 Uiso 1 1 calc R
H22B H 0.3667 0.8107 0.6497 0.037 Uiso 1 1 calc R
C5 C 0.6050(6) 0.7990(5) 0.4707(4) 0.0245(15) Uani 1 1 d .
C47 C 0.3320(6) 0.5421(6) 0.5864(4) 0.0293(17) Uani 1 1 d .
H47A H 0.3597 0.6031 0.5880 0.044 Uiso 1 1 calc R
H47B H 0.3891 0.5002 0.5821 0.044 Uiso 1 1 calc R
H47C H 0.3051 0.5296 0.6287 0.044 Uiso 1 1 calc R
C21 C 0.4062(6) 0.8574(5) 0.7505(4) 0.0280(17) Uani 1 1 d .
H21A H 0.3863 0.8411 0.7950 0.034 Uiso 1 1 calc R
H21B H 0.4825 0.8434 0.7534 0.034 Uiso 1 1 calc R
C60 C 0.1610(7) 0.3012(5) 0.8071(5) 0.0307(17) Uani 1 1 d .
H60A H 0.1501 0.2373 0.7956 0.037 Uiso 1 1 calc R
H60B H 0.1347 0.3122 0.8504 0.037 Uiso 1 1 calc R
C71 C -0.2604(7) 0.3285(5) 1.0852(4) 0.0302(17) Uani 1 1 d .
H71A H -0.3269 0.3566 1.0849 0.036 Uiso 1 1 calc R
C57 C -0.0702(6) 0.5099(5) 0.7748(4) 0.0242(15) Uani 1 1 d .
C67 C -0.1045(6) 0.2986(5) 1.0288(4) 0.0268(16) Uani 1 1 d .
C16 C 0.6655(6) 1.0703(6) 0.7545(6) 0.039(2) Uani 1 1 d .
H16A H 0.7044 1.0454 0.7981 0.047 Uiso 1 1 calc R
H16B H 0.7151 1.0740 0.7215 0.047 Uiso 1 1 calc R
C58 C 0.0204(5) 0.5160(5) 0.7403(4) 0.0188(14) Uani 1 1 d .
C74 C -0.0568(7) 0.2484(5) 0.9168(5) 0.0327(18) Uani 1 1 d .
H74A H -0.1285 0.2234 0.9041 0.049 Uiso 1 1 calc R
H74B H -0.0086 0.2028 0.9400 0.049 Uiso 1 1 calc R
H74C H -0.0318 0.2683 0.8754 0.049 Uiso 1 1 calc R
C40 C 0.3718(7) 0.5522(6) 0.3613(4) 0.0329(18) Uani 1 1 d .
H40A H 0.4262 0.5281 0.3399 0.040 Uiso 1 1 calc R
C3 C 0.7608(7) 0.8284(5) 0.4144(4) 0.0307(17) Uani 1 1 d .
H3A H 0.8275 0.8563 0.4147 0.037 Uiso 1 1 calc R
C49 C 0.0643(6) 0.7287(5) 0.4478(4) 0.0250(15) Uani 1 1 d .
H49A H -0.0017 0.7178 0.4660 0.030 Uiso 1 1 calc R
H49B H 0.0452 0.7334 0.3972 0.030 Uiso 1 1 calc R
C46 C 0.2392(5) 0.5317(5) 0.5229(4) 0.0220(15) Uani 1 1 d .
C50 C 0.1152(7) 0.8178(5) 0.4775(4) 0.0304(17) Uani 1 1 d .
H50A H 0.0648 0.8666 0.4644 0.046 Uiso 1 1 calc R
H50B H 0.1801 0.8292 0.4591 0.046 Uiso 1 1 calc R
H50C H 0.1327 0.8139 0.5277 0.046 Uiso 1 1 calc R
C53 C 0.0250(6) 0.5807(5) 0.6880(4) 0.0239(15) Uani 1 1 d .
C4 C 0.7017(6) 0.8423(5) 0.4674(4) 0.0226(15) Uani 1 1 d .
C2 C 0.7151(8) 0.7711(6) 0.3614(5) 0.040(2) Uani 1 1 d .
H2A H 0.7510 0.7612 0.3241 0.048 Uiso 1 1 calc R
C1 C 0.6174(7) 0.7275(6) 0.3616(5) 0.038(2) Uani 1 1 d .
H1A H 0.5900 0.6879 0.3253 0.046 Uiso 1 1 calc R
C48 C 0.1905(7) 0.4340(5) 0.5200(5) 0.0345(19) Uani 1 1 d .
H48A H 0.1326 0.4290 0.4804 0.052 Uiso 1 1 calc R
H48B H 0.1630 0.4224 0.5623 0.052 Uiso 1 1 calc R
H48C H 0.2459 0.3906 0.5157 0.052 Uiso 1 1 calc R
C69 C -0.1175(7) 0.2272(6) 1.1379(4) 0.038(2) Uani 1 1 d .
H69A H -0.0905 0.1874 1.1740 0.046 Uiso 1 1 calc R
C24 C 0.2803(6) 0.9892(6) 0.7342(4) 0.0305(17) Uani 1 1 d .
H24A H 0.2796 1.0549 0.7308 0.037 Uiso 1 1 calc R
H24B H 0.2516 0.9720 0.7755 0.037 Uiso 1 1 calc R
N5 N 0.3602(5) 1.1526(4) 1.0333(3) 0.0258(14) Uani 1 1 d .
C28A C 0.2610(6) 1.0310(5) 0.9774(4) 0.0235(15) Uani 1 1 d .
C19A C 0.4747(6) 1.0799(5) 0.8117(4) 0.0239(15) Uani 1 1 d .
C26A C 0.4092(6) 1.1197(5) 0.9219(4) 0.0248(16) Uani 1 1 d .
H26A H 0.4519 1.1718 0.9266 0.030 Uiso 1 1 calc R
C25A C 0.4107(6) 1.0673(5) 0.8630(4) 0.0211(14) Uani 1 1 d .
H25A H 0.3637 1.0179 0.8568 0.025 Uiso 1 1 calc R
C33A C 0.2849(6) 1.1271(5) 1.0746(4) 0.0240(15) Uani 1 1 d .
C27A C 0.3509(6) 1.1028(5) 0.9747(4) 0.0210(15) Uani 1 1 d .
C35A C 0.1424(6) 1.0169(5) 1.0756(4) 0.0243(16) Uani 1 1 d .
H35A H 0.0991 0.9695 1.0547 0.029 Uiso 1 1 calc R
C18A C 0.5522(6) 1.1620(5) 0.8201(5) 0.0302(17) Uani 1 1 d .
H18A H 0.5100 1.2176 0.8162 0.036 Uiso 1 1 calc R
H18B H 0.5969 1.1607 0.8664 0.036 Uiso 1 1 calc R
C75 C -0.3285(6) 0.4463(5) 0.9545(4) 0.0280(17) Uani 1 1 d .
H75A H -0.3192 0.5013 0.9288 0.034 Uiso 1 1 calc R
H75B H -0.3539 0.4634 0.9971 0.034 Uiso 1 1 calc R
C31A C 0.4370(6) 1.2295(5) 1.0521(4) 0.0242(15) Uani 1 1 d .
H31A H 0.5028 1.2184 1.0337 0.029 Uiso 1 1 calc R
H31B H 0.4563 1.2344 1.1027 0.029 Uiso 1 1 calc R
C34A C 0.2248(6) 1.0551(5) 1.0429(4) 0.0213(14) Uani 1 1 d .
C38A C 0.2692(7) 1.1630(5) 1.1414(4) 0.0290(16) Uani 1 1 d .
H38A H 0.3103 1.2110 1.1633 0.035 Uiso 1 1 calc R
C12A C 0.4467(7) 0.8720(7) 0.5100(5) 0.036(2) Uani 1 1 d .
H12A H 0.4521 0.9216 0.4787 0.054 Uiso 1 1 calc R
H12B H 0.4202 0.8940 0.5503 0.054 Uiso 1 1 calc R
H12C H 0.3976 0.8272 0.4864 0.054 Uiso 1 1 calc R
C30A C 0.3096(7) 0.9344(5) 0.9801(5) 0.0332(18) Uani 1 1 d .
H30A H 0.3673 0.9296 1.0199 0.050 Uiso 1 1 calc R
H30B H 0.3374 0.9230 0.9380 0.050 Uiso 1 1 calc R
H30C H 0.2542 0.8907 0.9843 0.050 Uiso 1 1 calc R
C7A C 0.5589(6) 0.8293(5) 0.5332(4) 0.0261(16) Uani 1 1 d .
C11A C 0.5563(7) 0.7485(5) 0.5831(5) 0.0337(18) Uani 1 1 d .
H11A H 0.6279 0.7235 0.5957 0.051 Uiso 1 1 calc R
H11B H 0.5078 0.7028 0.5601 0.051 Uiso 1 1 calc R
H11C H 0.5316 0.7688 0.6245 0.051 Uiso 1 1 calc R
C37A C 0.1890(8) 1.1214(6) 1.1706(4) 0.036(2) Uani 1 1 d .
H37A H 0.1759 1.1419 1.2137 0.043 Uiso 1 1 calc R
C36A C 0.1285(7) 1.0515(6) 1.1383(5) 0.0353(19) Uani 1 1 d .
H36A H 0.0753 1.0262 1.1601 0.042 Uiso 1 1 calc R
C29A C 0.1675(6) 1.0416(6) 0.9137(4) 0.0288(17) Uani 1 1 d .
H29A H 0.1395 1.1024 0.9126 0.043 Uiso 1 1 calc R
H29B H 0.1107 0.9992 0.9177 0.043 Uiso 1 1 calc R
H29C H 0.1944 1.0299 0.8712 0.043 Uiso 1 1 calc R
C10A C 0.9112(8) 0.8861(8) 0.5895(7) 0.056(3) Uani 1 1 d .
H10A H 0.9788 0.9182 0.6012 0.084 Uiso 1 1 calc R
H10B H 0.9214 0.8324 0.5634 0.084 Uiso 1 1 calc R
H10C H 0.8863 0.8694 0.6318 0.084 Uiso 1 1 calc R
C55 C -0.1239(8) 0.6634(6) 0.7330(6) 0.044(2) Uani 1 1 d .
H55A H -0.1849 0.7033 0.7175 0.053 Uiso 1 1 calc R
H55B H -0.0835 0.6875 0.7766 0.053 Uiso 1 1 calc R
C76 C -0.4118(8) 0.3860(8) 0.9105(6) 0.050(3) Uani 1 1 d .
H76A H -0.4794 0.4180 0.8990 0.075 Uiso 1 1 calc R
H76B H -0.4221 0.3321 0.9364 0.075 Uiso 1 1 calc R
H76C H -0.3870 0.3696 0.8682 0.075 Uiso 1 1 calc R
C17A C 0.6231(8) 1.1626(7) 0.7668(5) 0.043(2) Uani 1 1 d .
H17A H 0.6837 1.2033 0.7819 0.051 Uiso 1 1 calc R
H17B H 0.5825 1.1858 0.7230 0.051 Uiso 1 1 calc R
C32 C 0.3849(7) 1.3179(5) 1.0220(4) 0.0308(17) Uani 1 1 d .
H32A H 0.4346 1.3673 1.0349 0.046 Uiso 1 1 calc R
H32B H 0.3197 1.3286 1.0402 0.046 Uiso 1 1 calc R
H32C H 0.3676 1.3134 0.9718 0.046 Uiso 1 1 calc R

loop_
_atom_site_aniso_label
_atom_site_aniso_U_11
_atom_site_aniso_U_22
_atom_site_aniso_U_33
_atom_site_aniso_U_23
_atom_site_aniso_U_13
_atom_site_aniso_U_12
I1 0.0352(5) 0.0326(5) 0.0314(5) 0.0062(3) 0.0052(3) -0.0015(3)
Se2 0.0858(12) 0.1066(14) 0.0907(13) 0.0035(10) 0.0070(9) -0.0162(10)
I3 0.0354(5) 0.0324(5) 0.0318(5) -0.0060(3) 0.0052(3) 0.0017(3)
C61 0.016(4) 0.060(6) 0.029(4) 0.016(4) 0.000(3) -0.004(4)
Se1 0.0865(12) 0.1054(14) 0.0920(13) 0.0033(10) 0.0089(9) 0.0152(10)
C65 0.015(3) 0.014(3) 0.031(4) 0.001(3) 0.006(3) 0.000(2)
C8 0.018(3) 0.017(3) 0.026(4) -0.002(3) 0.004(3) 0.003(3)
C66 0.019(4) 0.019(3) 0.038(4) 0.011(3) 0.000(3) 0.001(3)
C23 0.018(4) 0.055(5) 0.029(4) -0.016(4) -0.004(3) 0.004(3)
N4 0.022(3) 0.017(3) 0.027(3) -0.006(2) 0.004(3) 0.002(2)
N6 0.025(3) 0.021(3) 0.022(3) -0.005(2) 0.005(2) 0.002(2)
N2 0.023(3) 0.022(3) 0.024(3) 0.005(2) 0.005(2) -0.001(2)
C45 0.022(4) 0.019(3) 0.019(3) 0.001(3) 0.003(3) -0.002(3)
C59 0.020(4) 0.031(4) 0.028(4) -0.004(3) -0.004(3) 0.004(3)
C52 0.017(3) 0.025(3) 0.020(4) 0.000(3) 0.010(3) -0.002(3)
C43 0.024(4) 0.023(3) 0.024(4) -0.006(3) 0.008(3) -0.004(3)
N1 0.019(3) 0.019(3) 0.024(3) 0.007(2) 0.002(2) 0.001(2)
C54 0.027(4) 0.022(4) 0.045(5) 0.006(3) 0.013(4) 0.002(3)
N3 0.033(4) 0.024(3) 0.023(3) 0.005(2) 0.008(3) -0.004(3)
C13 0.020(3) 0.028(4) 0.026(4) -0.005(3) 0.008(3) 0.001(3)
C64 0.016(3) 0.025(3) 0.034(4) 0.000(3) 0.009(3) 0.002(3)
C14 0.021(4) 0.022(3) 0.026(4) 0.000(3) 0.010(3) -0.006(3)
C41 0.022(4) 0.035(4) 0.028(4) -0.004(3) 0.011(3) 0.003(3)
C72 0.025(4) 0.024(3) 0.019(3) 0.003(3) 0.009(3) -0.005(3)
C51 0.029(4) 0.017(3) 0.021(4) 0.004(3) 0.002(3) 0.001(3)
C63 0.021(3) 0.022(3) 0.020(4) -0.001(3) 0.008(3) 0.002(3)
C73 0.018(4) 0.045(5) 0.040(5) 0.014(4) 0.000(3) -0.008(3)
C42 0.023(4) 0.023(3) 0.022(4) -0.003(3) 0.000(3) -0.001(3)
C62 0.021(4) 0.038(4) 0.027(4) 0.015(3) -0.003(3) -0.005(3)
C6 0.034(4) 0.036(4) 0.036(5) -0.015(4) -0.008(4) -0.002(3)
C15 0.013(3) 0.026(4) 0.036(4) -0.007(3) -0.003(3) 0.001(3)
C70 0.048(5) 0.038(5) 0.028(4) 0.006(3) 0.001(4) -0.014(4)
C68 0.029(4) 0.037(4) 0.039(5) 0.012(4) -0.014(4) -0.002(3)
C20 0.018(3) 0.023(3) 0.026(4) 0.003(3) 0.007(3) -0.002(3)
C56 0.021(4) 0.045(5) 0.051(5) 0.025(4) 0.015(4) 0.007(3)
C9 0.027(4) 0.031(4) 0.037(4) -0.009(3) 0.019(3) -0.009(3)
C39 0.047(5) 0.036(4) 0.017(4) -0.008(3) 0.007(3) -0.014(4)
C44 0.028(4) 0.034(4) 0.031(4) 0.003(3) 0.005(3) -0.004(3)
C22 0.035(4) 0.022(4) 0.035(4) -0.001(3) 0.007(3) -0.007(3)
C5 0.027(4) 0.023(3) 0.025(4) -0.007(3) 0.009(3) 0.001(3)
C47 0.018(4) 0.047(5) 0.020(4) 0.008(3) -0.005(3) -0.001(3)
C21 0.024(4) 0.033(4) 0.025(4) 0.009(3) 0.000(3) -0.003(3)
C60 0.042(5) 0.017(3) 0.035(4) 0.005(3) 0.012(4) 0.005(3)
C71 0.034(4) 0.030(4) 0.026(4) -0.004(3) 0.002(3) -0.010(3)
C57 0.018(3) 0.026(4) 0.030(4) 0.006(3) 0.006(3) -0.003(3)
C67 0.022(4) 0.032(4) 0.026(4) 0.008(3) 0.003(3) -0.003(3)
C16 0.011(3) 0.050(5) 0.055(6) -0.027(4) 0.005(3) -0.004(3)
C58 0.012(3) 0.024(3) 0.022(3) 0.000(3) 0.007(3) 0.000(3)
C74 0.031(4) 0.031(4) 0.036(4) -0.002(3) 0.007(3) 0.003(3)
C40 0.030(4) 0.042(4) 0.030(4) -0.013(4) 0.016(3) -0.006(3)
C3 0.032(4) 0.033(4) 0.026(4) 0.004(3) 0.004(3) 0.002(3)
C49 0.027(4) 0.024(3) 0.024(4) 0.005(3) 0.004(3) 0.001(3)
C46 0.013(3) 0.023(3) 0.029(4) 0.001(3) 0.001(3) -0.003(3)
C50 0.034(4) 0.030(4) 0.028(4) 0.006(3) 0.008(3) -0.002(3)
C53 0.021(4) 0.022(3) 0.028(4) 0.003(3) 0.003(3) 0.005(3)
C4 0.024(4) 0.028(4) 0.017(3) 0.002(3) 0.007(3) 0.005(3)
C2 0.058(6) 0.039(5) 0.024(4) -0.005(3) 0.006(4) 0.019(4)
C1 0.035(5) 0.049(5) 0.027(4) -0.009(4) -0.003(3) 0.011(4)
C48 0.040(5) 0.018(4) 0.049(5) 0.002(3) 0.016(4) -0.001(3)
C69 0.040(5) 0.051(5) 0.021(4) 0.014(4) 0.000(3) -0.014(4)
C24 0.018(4) 0.042(4) 0.029(4) -0.016(3) -0.005(3) 0.003(3)
N5 0.033(3) 0.024(3) 0.022(3) -0.004(2) 0.007(3) 0.002(3)
C28A 0.016(3) 0.024(4) 0.030(4) -0.002(3) -0.001(3) 0.002(3)
C19A 0.022(4) 0.027(4) 0.024(4) -0.002(3) 0.006(3) -0.009(3)
C26A 0.024(4) 0.022(4) 0.026(4) -0.003(3) -0.002(3) -0.003(3)
C25A 0.017(3) 0.026(3) 0.022(4) -0.004(3) 0.008(3) 0.001(3)
C33A 0.028(4) 0.023(4) 0.022(4) -0.002(3) 0.008(3) 0.004(3)
C27A 0.024(4) 0.015(3) 0.024(4) -0.003(3) 0.004(3) 0.001(3)
C35A 0.018(3) 0.033(4) 0.024(4) 0.005(3) 0.009(3) -0.006(3)
C18A 0.026(4) 0.022(4) 0.045(5) -0.006(3) 0.013(3) -0.005(3)
C75 0.025(4) 0.026(4) 0.037(4) 0.009(3) 0.019(3) 0.009(3)
C31A 0.029(4) 0.021(3) 0.024(4) -0.008(3) 0.006(3) -0.002(3)
C34A 0.018(3) 0.024(3) 0.022(4) 0.005(3) 0.003(3) 0.003(3)
C38A 0.032(4) 0.031(4) 0.027(4) -0.004(3) 0.012(3) 0.001(3)
C12A 0.017(4) 0.046(5) 0.045(5) -0.003(4) 0.007(3) 0.005(3)
C30A 0.037(4) 0.016(3) 0.050(5) -0.001(3) 0.017(4) 0.001(3)
C7A 0.019(4) 0.025(4) 0.035(4) -0.005(3) 0.003(3) 0.001(3)
C11A 0.033(4) 0.026(4) 0.045(5) 0.001(3) 0.015(4) -0.002(3)
C37A 0.049(5) 0.040(5) 0.019(4) 0.005(3) 0.007(4) 0.016(4)
C36A 0.030(4) 0.036(4) 0.045(5) 0.012(4) 0.021(4) 0.008(3)
C29A 0.021(4) 0.044(4) 0.017(4) -0.006(3) -0.005(3) -0.001(3)
C10A 0.026(5) 0.059(6) 0.079(8) -0.016(6) -0.003(5) 0.013(4)
C55 0.037(5) 0.041(5) 0.057(6) 0.013(4) 0.017(4) 0.017(4)
C76 0.027(5) 0.057(6) 0.063(7) 0.013(5) -0.003(4) -0.012(4)
C17A 0.044(5) 0.044(5) 0.044(5) -0.010(4) 0.017(4) -0.015(4)
C32 0.040(5) 0.030(4) 0.024(4) -0.002(3) 0.008(3) 0.005(3)

loop_
_atom_type_symbol
_atom_type_description
_atom_type_scat_dispersion_real
_atom_type_scat_dispersion_imag
_atom_type_scat_source
C C 0.0033 0.0016 'International Tables Vol C Tables 4.2.6.8 and 6.1.1.4'
H H 0.0000 0.0000 'International Tables Vol C Tables 4.2.6.8 and 6.1.1.4'
N N 0.0061 0.0033 'International Tables Vol C Tables 4.2.6.8 and 6.1.1.4'
Se Se -0.0929 2.2259 'International Tables Vol C Tables 4.2.6.8 and 6.1.1.4'
I I -0.4742 1.8119 'International Tables Vol C Tables 4.2.6.8 and 6.1.1.4'

loop_
_geom_angle_atom_site_label_1
_geom_angle_atom_site_label_2
_geom_angle_atom_site_label_3
_geom_angle
C23 Se2 C22 95.8(4)
C62 C61 Se1 109.8(7)
C62 C61 H61A 109.7
Se1 C61 H61A 109.7
C62 C61 H61B 109.7
Se1 C61 H61B 109.7
H61A C61 H61B 108.2
C61 Se1 C60 96.0(4)
C64 C65 N2 122.7(6)
C64 C65 C66 129.8(7)
N2 C65 C66 107.5(6)
N6 C8 C13 122.5(7)
N6 C8 C7A 108.5(6)
C13 C8 C7A 129.0(7)
C67 C66 C74 109.0(6)
C67 C66 C65 101.9(6)
C74 C66 C65 108.9(6)
C67 C66 C73 110.9(7)
C74 C66 C73 111.4(7)
C65 C66 C73 114.3(6)
C24 C23 Se2 110.0(6)
C24 C23 H23A 109.7
Se2 C23 H23A 109.7
C24 C23 H23B 109.7
Se2 C23 H23B 109.7
H23A C23 H23B 108.2
C20 N4 C24 119.3(6)
C20 N4 C21 119.7(6)
C24 N4 C21 116.7(6)
C8 N6 C9 126.0(6)
C8 N6 C4 111.7(6)
C9 N6 C4 121.9(6)
C65 N2 C72 112.5(6)
C65 N2 C75 125.6(6)
C72 N2 C75 121.5(6)
N3 C45 C51 122.9(7)
N3 C45 C46 107.6(6)
C51 C45 C46 129.4(6)
N1 C59 C60 112.8(6)
N1 C59 H59A 109.0
C60 C59 H59A 109.0
N1 C59 H59B 109.0
C60 C59 H59B 109.0
H59A C59 H59B 107.8
C53 C52 C51 127.2(7)
C53 C52 H52A 116.4
C51 C52 H52A 116.4
C42 C43 N3 108.8(6)
C42 C43 C44 122.0(7)
N3 C43 C44 129.1(7)
C58 N1 C59 119.9(6)
C58 N1 C62 120.1(6)
C59 N1 C62 116.0(6)
C55 C54 C53 112.4(7)
C55 C54 H54A 109.1
C53 C54 H54A 109.1
C55 C54 H54B 109.1
C53 C54 H54B 109.1
H54A C54 H54B 107.8
C45 N3 C43 111.2(6)
C45 N3 C49 126.0(7)
C43 N3 C49 122.6(6)
C8 C13 C14 126.2(7)
C8 C13 H13A 116.9
C14 C13 H13A 116.9
C65 C64 C63 126.0(7)
C65 C64 H64A 117.0
C63 C64 H64A 117.0
C15 C14 C13 127.3(7)
C15 C14 H14A 116.3
C13 C14 H14A 116.3
C40 C41 C42 118.3(7)
C40 C41 H41A 120.9
C42 C41 H41A 120.9
C71 C72 C67 124.4(7)
C71 C72 N2 129.1(7)
C67 C72 N2 106.5(6)
C45 C51 C52 126.8(7)
C45 C51 H51A 116.6
C52 C51 H51A 116.6
C57 C63 C64 126.5(7)
C57 C63 H63A 116.8
C64 C63 H63A 116.8
C66 C73 H73A 109.5
C66 C73 H73B 109.5
H73A C73 H73B 109.5
C66 C73 H73C 109.5
H73A C73 H73C 109.5
H73B C73 H73C 109.5
C43 C42 C41 119.1(7)
C43 C42 C46 110.2(6)
C41 C42 C46 130.7(7)
N1 C62 C61 108.5(6)
N1 C62 H62A 110.0
C61 C62 H62A 110.0
N1 C62 H62B 110.0
C61 C62 H62B 110.0
H62A C62 H62B 108.4
C1 C6 C5 118.4(8)
C1 C6 H6A 120.8
C5 C6 H6A 120.8
C14 C15 C20 122.9(7)
C14 C15 C16 122.2(7)
C20 C15 C16 114.9(7)
C71 C70 C69 122.1(9)
C71 C70 H70A 118.9
C69 C70 H70A 118.9
C69 C68 C67 118.5(8)
C69 C68 H68A 120.7
C67 C68 H68A 120.7
C19A C20 C15 122.6(7)
C19A C20 N4 119.2(6)
C15 C20 N4 118.2(7)
C55 C56 C57 109.4(7)
C55 C56 H56A 109.8
C57 C56 H56A 109.8
C55 C56 H56B 109.8
C57 C56 H56B 109.8
H56A C56 H56B 108.2
N6 C9 C10A 110.7(7)
N6 C9 H9A 109.5
C10A C9 H9A 109.5
N6 C9 H9B 109.5
C10A C9 H9B 109.5
H9A C9 H9B 108.1
C44 C39 C40 121.9(8)
C44 C39 H39A 119.1
C40 C39 H39A 119.1
C39 C44 C43 116.7(8)
C39 C44 H44A 121.7
C43 C44 H44A 121.7
C21 C22 Se2 112.6(6)
C21 C22 H22A 109.1
Se2 C22 H22A 109.1
C21 C22 H22B 109.1
Se2 C22 H22B 109.1
H22A C22 H22B 107.8
C4 C5 C6 118.7(7)
C4 C5 C7A 111.7(6)
C6 C5 C7A 129.4(7)
C46 C47 H47A 109.5
C46 C47 H47B 109.5
H47A C47 H47B 109.5
C46 C47 H47C 109.5
H47A C47 H47C 109.5
H47B C47 H47C 109.5
N4 C21 C22 113.2(6)
N4 C21 H21A 108.9
C22 C21 H21A 108.9
N4 C21 H21B 108.9
C22 C21 H21B 108.9
H21A C21 H21B 107.8
C59 C60 Se1 113.0(6)
C59 C60 H60A 109.0
Se1 C60 H60A 109.0
C59 C60 H60B 109.0
Se1 C60 H60B 109.0
H60A C60 H60B 107.8
C72 C71 C70 116.2(8)
C72 C71 H71A 121.9
C70 C71 H71A 121.9
C63 C57 C58 121.3(7)
C63 C57 C56 123.2(7)
C58 C57 C56 115.4(6)
C72 C67 C68 117.9(7)
C72 C67 C66 111.6(6)
C68 C67 C66 130.2(8)
C17A C16 C15 108.2(7)
C17A C16 H16A 110.1
C15 C16 H16A 110.1
C17A C16 H16B 110.1
C15 C16 H16B 110.1
H16A C16 H16B 108.4
C53 C58 C57 121.6(6)
C53 C58 N1 119.1(6)
C57 C58 N1 119.3(6)
C66 C74 H74A 109.5
C66 C74 H74B 109.5
H74A C74 H74B 109.5
C66 C74 H74C 109.5
H74A C74 H74C 109.5
H74B C74 H74C 109.5
C39 C40 C41 122.0(8)
C39 C40 H40A 119.0
C41 C40 H40A 119.0
C2 C3 C4 116.1(8)
C2 C3 H3A 122.0
C4 C3 H3A 122.0
N3 C49 C50 111.5(6)
N3 C49 H49A 109.3
C50 C49 H49A 109.3
N3 C49 H49B 109.3
C50 C49 H49B 109.3
H49A C49 H49B 108.0
C42 C46 C47 111.6(6)
C42 C46 C45 102.0(6)
C47 C46 C45 110.8(6)
C42 C46 C48 111.3(6)
C47 C46 C48 110.7(6)
C45 C46 C48 110.1(6)
C49 C50 H50A 109.5
C49 C50 H50B 109.5
H50A C50 H50B 109.5
C49 C50 H50C 109.5
H50A C50 H50C 109.5
H50B C50 H50C 109.5
C52 C53 C58 121.2(6)
C52 C53 C54 118.1(7)
C58 C53 C54 120.2(7)
C5 C4 C3 123.8(7)
C5 C4 N6 107.2(6)
C3 C4 N6 128.9(7)
C3 C2 C1 122.2(8)
C3 C2 H2A 118.9
C1 C2 H2A 118.9
C2 C1 C6 120.7(8)
C2 C1 H1A 119.6
C6 C1 H1A 119.6
C46 C48 H48A 109.5
C46 C48 H48B 109.5
H48A C48 H48B 109.5
C46 C48 H48C 109.5
H48A C48 H48C 109.5
H48B C48 H48C 109.5
C70 C69 C68 120.7(7)
C70 C69 H69A 119.6
C68 C69 H69A 119.6
N4 C24 C23 108.0(6)
N4 C24 H24A 110.1
C23 C24 H24A 110.1
N4 C24 H24B 110.1
C23 C24 H24B 110.1
H24A C24 H24B 108.4
C27A N5 C33A 112.1(6)
C27A N5 C31A 125.3(6)
C33A N5 C31A 122.5(6)
C34A C28A C30A 112.0(6)
C34A C28A C29A 111.0(6)
C30A C28A C29A 111.1(7)
C34A C28A C27A 101.7(6)
C30A C28A C27A 110.1(6)
C29A C28A C27A 110.7(6)
C20 C19A C25A 122.4(6)
C20 C19A C18A 119.8(7)
C25A C19A C18A 117.4(7)
C25A C26A C27A 126.9(7)
C25A C26A H26A 116.6
C27A C26A H26A 116.6
C26A C25A C19A 127.6(7)
C26A C25A H25A 116.2
C19A C25A H25A 116.2
C34A C33A N5 108.7(6)
C34A C33A C38A 122.0(7)
N5 C33A C38A 129.2(7)
N5 C27A C26A 123.6(7)
N5 C27A C28A 107.3(6)
C26A C27A C28A 129.0(7)
C36A C35A C34A 118.2(7)
C36A C35A H35A 120.9
C34A C35A H35A 120.9
C17A C18A C19A 112.2(7)
C17A C18A H18A 109.2
C19A C18A H18A 109.2
C17A C18A H18B 109.2
C19A C18A H18B 109.2
H18A C18A H18B 107.9
N2 C75 C76 110.8(7)
N2 C75 H75A 109.5
C76 C75 H75A 109.5
N2 C75 H75B 109.5
C76 C75 H75B 109.5
H75A C75 H75B 108.1
N5 C31A C32 110.0(6)
N5 C31A H31A 109.7
C32 C31A H31A 109.7
N5 C31A H31B 109.7
C32 C31A H31B 109.7
H31A C31A H31B 108.2
C33A C34A C35A 119.1(7)
C33A C34A C28A 110.1(6)
C35A C34A C28A 130.8(7)
C37A C38A C33A 115.6(8)
C37A C38A H38A 122.2
C33A C38A H38A 122.2
C7A C12A H12A 109.5
C7A C12A H12B 109.5
H12A C12A H12B 109.5
C7A C12A H12C 109.5
H12A C12A H12C 109.5
H12B C12A H12C 109.5
C28A C30A H30A 109.5
C28A C30A H30B 109.5
H30A C30A H30B 109.5
C28A C30A H30C 109.5
H30A C30A H30C 109.5
H30B C30A H30C 109.5
C5 C7A C12A 110.5(7)
C5 C7A C11A 109.5(6)
C12A C7A C11A 112.4(7)
C5 C7A C8 100.9(6)
C12A C7A C8 113.6(6)
C11A C7A C8 109.3(6)
C7A C11A H11A 109.5
C7A C11A H11B 109.5
H11A C11A H11B 109.5
C7A C11A H11C 109.5
H11A C11A H11C 109.5
H11B C11A H11C 109.5
C36A C37A C38A 122.0(8)
C36A C37A H37A 119.0
C38A C37A H37A 119.0
C35A C36A C37A 123.1(8)
C35A C36A H36A 118.5
C37A C36A H36A 118.5
C28A C29A H29A 109.5
C28A C29A H29B 109.5
H29A C29A H29B 109.5
C28A C29A H29C 109.5
H29A C29A H29C 109.5
H29B C29A H29C 109.5
C9 C10A H10A 109.5
C9 C10A H10B 109.5
H10A C10A H10B 109.5
C9 C10A H10C 109.5
H10A C10A H10C 109.5
H10B C10A H10C 109.5
C54 C55 C56 111.9(8)
C54 C55 H55A 109.2
C56 C55 H55A 109.2
C54 C55 H55B 109.2
C56 C55 H55B 109.2
H55A C55 H55B 107.9
C75 C76 H76A 109.5
C75 C76 H76B 109.5
H76A C76 H76B 109.5
C75 C76 H76C 109.5
H76A C76 H76C 109.5
H76B C76 H76C 109.5
C18A C17A C16 112.5(8)
C18A C17A H17A 109.1
C16 C17A H17A 109.1
C18A C17A H17B 109.1
C16 C17A H17B 109.1
H17A C17A H17B 107.8
C31A C32 H32A 109.5
C31A C32 H32B 109.5
H32A C32 H32B 109.5
C31A C32 H32C 109.5
H32A C32 H32C 109.5
H32B C32 H32C 109.5

loop_
_geom_bond_atom_site_label_1
_geom_bond_atom_site_label_2
_geom_bond_distance
Se2 C23 1.808(10)
Se2 C22 1.833(9)
C61 C62 1.546(10)
C61 Se1 1.806(11)
C61 H61A 0.9700
C61 H61B 0.9700
Se1 C60 1.814(9)
C65 C64 1.348(11)
C65 N2 1.375(10)
C65 C66 1.542(9)
C8 N6 1.361(10)
C8 C13 1.371(11)
C8 C7A 1.546(10)
C66 C67 1.499(11)
C66 C74 1.533(12)
C66 C73 1.555(10)
C23 C24 1.550(10)
C23 H23A 0.9700
C23 H23B 0.9700
N4 C20 1.428(9)
N4 C24 1.451(10)
N4 C21 1.470(10)
N6 C9 1.433(10)
N6 C4 1.437(10)
N2 C72 1.438(9)
N2 C75 1.443(10)
C45 N3 1.350(9)
C45 C51 1.365(11)
C45 C46 1.547(10)
C59 N1 1.462(10)
C59 C60 1.524(11)
C59 H59A 0.9700
C59 H59B 0.9700
C52 C53 1.398(10)
C52 C51 1.402(10)
C52 H52A 0.9300
C43 C42 1.375(10)
C43 N3 1.415(10)
C43 C44 1.439(11)
N1 C58 1.432(9)
N1 C62 1.466(10)
C54 C55 1.488(12)
C54 C53 1.535(10)
C54 H54A 0.9700
C54 H54B 0.9700
N3 C49 1.459(9)
C13 C14 1.426(10)
C13 H13A 0.9300
C64 C63 1.428(10)
C64 H64A 0.9300
C14 C15 1.352(11)
C14 H14A 0.9300
C41 C40 1.378(12)
C41 C42 1.405(11)
C41 H41A 0.9300
C72 C71 1.370(11)
C72 C67 1.394(11)
C51 H51A 0.9300
C63 C57 1.369(10)
C63 H63A 0.9300
C73 H73A 0.9600
C73 H73B 0.9600
C73 H73C 0.9600
C42 C46 1.475(10)
C62 H62A 0.9700
C62 H62B 0.9700
C6 C1 1.391(13)
C6 C5 1.395(11)
C6 H6A 0.9300
C15 C20 1.411(11)
C15 C16 1.534(10)
C70 C71 1.371(12)
C70 C69 1.386(14)
C70 H70A 0.9300
C68 C69 1.388(13)
C68 C67 1.397(11)
C68 H68A 0.9300
C20 C19A 1.389(11)
C56 C55 1.495(13)
C56 C57 1.513(10)
C56 H56A 0.9700
C56 H56B 0.9700
C9 C10A 1.512(14)
C9 H9A 0.9700
C9 H9B 0.9700
C39 C44 1.352(13)
C39 C40 1.376(13)
C39 H39A 0.9300
C44 H44A 0.9300
C22 C21 1.513(11)
C22 H22A 0.9700
C22 H22B 0.9700
C5 C4 1.380(11)
C5 C7A 1.503(11)
C47 C46 1.542(10)
C47 H47A 0.9600
C47 H47B 0.9600
C47 H47C 0.9600
C21 H21A 0.9700
C21 H21B 0.9700
C60 H60A 0.9700
C60 H60B 0.9700
C71 H71A 0.9300
C57 C58 1.421(10)
C16 C17A 1.494(13)
C16 H16A 0.9700
C16 H16B 0.9700
C58 C53 1.400(10)
C74 H74A 0.9600
C74 H74B 0.9600
C74 H74C 0.9600
C40 H40A 0.9300
C3 C2 1.372(13)
C3 C4 1.387(11)
C3 H3A 0.9300
C49 C50 1.524(11)
C49 H49A 0.9700
C49 H49B 0.9700
C46 C48 1.558(10)
C50 H50A 0.9600
C50 H50B 0.9600
C50 H50C 0.9600
C2 C1 1.382(14)
C2 H2A 0.9300
C1 H1A 0.9300
C48 H48A 0.9600
C48 H48B 0.9600
C48 H48C 0.9600
C69 H69A 0.9300
C24 H24A 0.9700
C24 H24B 0.9700
N5 C27A 1.338(10)
N5 C33A 1.396(10)
N5 C31A 1.487(9)
C28A C34A 1.468(11)
C28A C30A 1.544(10)
C28A C29A 1.550(10)
C28A C27A 1.552(10)
C19A C25A 1.399(10)
C19A C18A 1.540(10)
C26A C25A 1.379(11)
C26A C27A 1.384(11)
C26A H26A 0.9300
C25A H25A 0.9300
C33A C34A 1.378(11)
C33A C38A 1.445(11)
C35A C36A 1.357(12)
C35A C34A 1.423(10)
C35A H35A 0.9300
C18A C17A 1.481(12)
C18A H18A 0.9700
C18A H18B 0.9700
C75 C76 1.511(13)
C75 H75A 0.9700
C75 H75B 0.9700
C31A C32 1.525(10)
C31A H31A 0.9700
C31A H31B 0.9700
C38A C37A 1.383(13)
C38A H38A 0.9300
C12A C7A 1.532(10)
C12A H12A 0.9600
C12A H12B 0.9600
C12A H12C 0.9600
C30A H30A 0.9600
C30A H30B 0.9600
C30A H30C 0.9600
C7A C11A 1.537(11)
C11A H11A 0.9600
C11A H11B 0.9600
C11A H11C 0.9600
C37A C36A 1.362(14)
C37A H37A 0.9300
C36A H36A 0.9300
C29A H29A 0.9600
C29A H29B 0.9600
C29A H29C 0.9600
C10A H10A 0.9600
C10A H10B 0.9600
C10A H10C 0.9600
C55 H55A 0.9700
C55 H55B 0.9700
C76 H76A 0.9600
C76 H76B 0.9600
C76 H76C 0.9600
C17A H17A 0.9700
C17A H17B 0.9700
C32 H32A 0.9600
C32 H32B 0.9600
C32 H32C 0.9600
